data_4001547
loop_
_publ_author_name
'Ballabh, Amar'
'Trivedi, Darshak R.'
'Dastidar, Parthasarathi'

_publ_section_title
;
 New Series of Organogelators Derived from a Combinatorial Library of
 Primary Ammonium Monocarboxylate Salts
;
_journal_issue 16
_journal_name_full 'Chemistry of Materials'
_journal_page_first 3795
_journal_paper_doi 10.1021/cm0605015
_journal_volume 18
_journal_year 2006
_chemical_formula_sum 'C16 H25 N O2'
_chemical_formula_weight 263.37
_chemical_name_systematic
; 
 ? 
;
_space_group_IT_number 2
_symmetry_cell_setting triclinic
_symmetry_space_group_name_Hall '-P 1'
_symmetry_space_group_name_H-M 'P -1'
_atom_sites_solution_hydrogens geom
_atom_sites_solution_primary direct
_atom_sites_solution_secondary difmap
_audit_creation_method SHELXL-97
_cell_angle_alpha 92.937(2)
_cell_angle_beta 90.228(2)
_cell_angle_gamma 108.446(2)
_cell_formula_units_Z 2
_cell_length_a 5.5328(7)
_cell_length_b 7.5138(9)
_cell_length_c 19.059(2)
_cell_measurement_temperature 293(2)
_cell_volume 750.46(15)
_computing_cell_refinement 'BRUKER AXS SMART 3'
_computing_data_collection 'BRUKER AXS SMART 3'
_computing_data_reduction 'BRUKER AXS SMART 3'
_computing_molecular_graphics 'PLATON, 'MERCURY 1.3'
_computing_structure_refinement 'SHELXL-97 (Sheldrick, 1997)'
_computing_structure_solution 'SHELXS-97 (Sheldrick, 1990)'
_diffrn_ambient_temperature 293(2)
_diffrn_detector_area_resol_mean 0.3
_diffrn_measured_fraction_theta_full 0.994
_diffrn_measured_fraction_theta_max 0.994
_diffrn_measurement_device_type 'BRUKER SMART CCD AREA DETECTOR'
_diffrn_measurement_method PHI-OMEGA
_diffrn_radiation_monochromator graphite
_diffrn_radiation_source 'fine-focus sealed tube'
_diffrn_radiation_type MoK\a
_diffrn_radiation_wavelength 0.71073
_diffrn_reflns_av_R_equivalents 0.0138
_diffrn_reflns_av_sigmaI/netI 0.0287
_diffrn_reflns_limit_h_max 5
_diffrn_reflns_limit_h_min -5
_diffrn_reflns_limit_k_max 7
_diffrn_reflns_limit_k_min -8
_diffrn_reflns_limit_l_max 19
_diffrn_reflns_limit_l_min -20
_diffrn_reflns_number 3039
_diffrn_reflns_theta_full 22.50
_diffrn_reflns_theta_max 22.50
_diffrn_reflns_theta_min 2.14
_diffrn_standards_decay_% <10
_exptl_absorpt_coefficient_mu 0.076
_exptl_absorpt_correction_type SADABS
_exptl_crystal_colour COLOURLESS
_exptl_crystal_density_diffrn 1.166
_exptl_crystal_density_method 'not measured'
_exptl_crystal_description PLATE
_exptl_crystal_F_000 288
_exptl_crystal_size_max 0.490
_exptl_crystal_size_mid 0.285
_exptl_crystal_size_min 0.084
_refine_diff_density_max 0.216
_refine_diff_density_min -0.210
_refine_diff_density_rms 0.040
_refine_ls_extinction_method none
_refine_ls_goodness_of_fit_ref 1.023
_refine_ls_hydrogen_treatment mixed
_refine_ls_matrix_type full
_refine_ls_number_parameters 186
_refine_ls_number_reflns 1935
_refine_ls_number_restraints 0
_refine_ls_restrained_S_all 1.023
_refine_ls_R_factor_all 0.0513
_refine_ls_R_factor_gt 0.0414
_refine_ls_shift/su_max 0.000
_refine_ls_shift/su_mean 0.000
_refine_ls_structure_factor_coef Fsqd
_refine_ls_weighting_details 'calc w=1/[\s^2^(Fo^2^)+(0.0572P)^2^+0.2191P] where P=(Fo^2^+2Fc^2^)/3'
_refine_ls_weighting_scheme calc
_refine_ls_wR_factor_gt 0.1011
_refine_ls_wR_factor_ref 0.1073
_reflns_number_gt 1602
_reflns_number_total 1935
_reflns_threshold_expression >2sigma(I)
_cod_data_source_file cm0605015si20060301_073048.cif
_cod_data_source_block dt0911
_cod_depositor_comments
;
The following automatic conversions were performed:

'_symmetry_cell_setting' value 'TRICLINIC' changed to 'triclinic'
according to /home/saulius/struct/CIF-dictionaries/cif_core.dic
dictionary named 'cif_core.dic' version 2.4.1 from 2010-06-29.

Automatic conversion script
Id: cif_fix_values 1715 2011-07-08 13:25:40Z adriana 
;
_cod_original_cell_volume 750.45(16)
_cod_database_code 4001547

loop_
_symmetry_equiv_pos_as_xyz
'x, y, z'
'-x, -y, -z'

loop_
_atom_site_label
_atom_site_type_symbol
_atom_site_fract_x
_atom_site_fract_y
_atom_site_fract_z
_atom_site_U_iso_or_equiv
_atom_site_adp_type
_atom_site_occupancy
_atom_site_symmetry_multiplicity
_atom_site_calc_flag
_atom_site_refinement_flags
O1 O 0.8753(2) 0.70648(18) 0.44738(6) 0.0229(4) Uani 1 1 d .
O2 O 1.1830(2) 0.79413(17) 0.52989(6) 0.0199(4) Uani 1 1 d .
N1 N 0.4934(3) 0.8511(3) 0.41699(8) 0.0191(4) Uani 1 1 d .
C1 C 0.9503(4) 0.7364(2) 0.51063(9) 0.0173(5) Uani 1 1 d .
C2 C 0.7532(4) 0.7037(2) 0.56576(9) 0.0186(5) Uani 1 1 d .
H2 H 0.5844 0.6407 0.5527 0.022 Uiso 1 1 calc R
C3 C 0.8075(4) 0.7606(2) 0.63279(9) 0.0162(5) Uani 1 1 d .
H3 H 0.9779 0.8250 0.6435 0.019 Uiso 1 1 calc R
C4 C 0.6343(4) 0.7349(2) 0.69183(9) 0.0162(5) Uani 1 1 d .
C5 C 0.7292(4) 0.8183(2) 0.75779(9) 0.0172(5) Uani 1 1 d .
H5 H 0.8995 0.8914 0.7626 0.021 Uiso 1 1 calc R
C6 C 0.5765(4) 0.7950(2) 0.81591(9) 0.0188(5) Uani 1 1 d .
H6 H 0.6453 0.8533 0.8589 0.023 Uiso 1 1 calc R
C7 C 0.3217(3) 0.6856(2) 0.81113(9) 0.0164(5) Uani 1 1 d .
C8 C 0.2258(4) 0.6032(2) 0.74520(9) 0.0183(5) Uani 1 1 d .
H8 H 0.0554 0.5300 0.7406 0.022 Uiso 1 1 calc R
C9 C 0.3767(4) 0.6272(2) 0.68666(9) 0.0168(5) Uani 1 1 d .
H9 H 0.3065 0.5714 0.6434 0.020 Uiso 1 1 calc R
C10 C 0.1545(4) 0.6556(3) 0.87447(9) 0.0227(5) Uani 1 1 d .
H10A H 0.0052 0.6898 0.8647 0.034 Uiso 1 1 calc R
H10B H 0.2468 0.7322 0.9138 0.034 Uiso 1 1 calc R
H10C H 0.1049 0.5258 0.8853 0.034 Uiso 1 1 calc R
C11 C 0.3751(4) 0.7828(3) 0.34685(9) 0.0181(5) Uani 1 1 d .
H11A H 0.2412 0.8374 0.3384 0.022 Uiso 1 1 calc R
H11B H 0.2980 0.6474 0.3459 0.022 Uiso 1 1 calc R
C12 C 0.5677(3) 0.8333(2) 0.28917(9) 0.0165(5) Uani 1 1 d .
H12A H 0.7123 0.7931 0.3010 0.020 Uiso 1 1 calc R
H12B H 0.6287 0.9688 0.2865 0.020 Uiso 1 1 calc R
C13 C 0.4595(4) 0.7442(3) 0.21785(9) 0.0177(5) Uani 1 1 d .
H13A H 0.4046 0.6086 0.2201 0.021 Uiso 1 1 calc R
H13B H 0.3106 0.7803 0.2070 0.021 Uiso 1 1 calc R
C14 C 0.6478(4) 0.7998(3) 0.15901(9) 0.0189(5) Uani 1 1 d .
H14A H 0.7932 0.7586 0.1690 0.023 Uiso 1 1 calc R
H14B H 0.7088 0.9358 0.1583 0.023 Uiso 1 1 calc R
C15 C 0.5395(4) 0.7191(3) 0.08665(9) 0.0233(5) Uani 1 1 d .
H15A H 0.4827 0.5830 0.0867 0.028 Uiso 1 1 calc R
H15B H 0.3922 0.7580 0.0768 0.028 Uiso 1 1 calc R
C16 C 0.7303(4) 0.7808(3) 0.02894(10) 0.0333(6) Uani 1 1 d .
H16A H 0.7784 0.9148 0.0264 0.050 Uiso 1 1 calc R
H16B H 0.6549 0.7213 -0.0152 0.050 Uiso 1 1 calc R
H16C H 0.8786 0.7455 0.0390 0.050 Uiso 1 1 calc R
H3N1 H 0.364(4) 0.829(3) 0.4572(11) 0.038(6) Uiso 1 1 d .
H2N1 H 0.614(4) 0.786(3) 0.4286(10) 0.040(6) Uiso 1 1 d .
H1N1 H 0.576(4) 0.975(3) 0.4198(10) 0.027(6) Uiso 1 1 d .

loop_
_atom_site_aniso_label
_atom_site_aniso_U_11
_atom_site_aniso_U_22
_atom_site_aniso_U_33
_atom_site_aniso_U_23
_atom_site_aniso_U_13
_atom_site_aniso_U_12
O1 0.0201(8) 0.0310(8) 0.0156(8) -0.0018(6) -0.0014(6) 0.0057(6)
O2 0.0134(8) 0.0234(7) 0.0194(7) -0.0007(6) -0.0015(6) 0.0011(6)
N1 0.0183(10) 0.0188(10) 0.0166(9) -0.0009(7) -0.0004(8) 0.0013(8)
C1 0.0197(12) 0.0121(10) 0.0187(11) 0.0005(8) -0.0008(9) 0.0031(8)
C2 0.0144(11) 0.0171(10) 0.0212(11) 0.0007(8) -0.0024(9) 0.0007(8)
C3 0.0132(11) 0.0142(10) 0.0194(11) 0.0012(8) -0.0021(9) 0.0018(8)
C4 0.0165(11) 0.0132(10) 0.0189(10) 0.0031(8) -0.0016(9) 0.0045(8)
C5 0.0160(11) 0.0141(10) 0.0201(10) 0.0009(8) -0.0019(9) 0.0027(8)
C6 0.0238(12) 0.0190(11) 0.0151(10) -0.0001(8) -0.0033(9) 0.0088(9)
C7 0.0162(11) 0.0150(10) 0.0192(10) 0.0045(8) 0.0012(9) 0.0060(9)
C8 0.0144(11) 0.0168(10) 0.0223(11) 0.0031(8) -0.0003(9) 0.0026(8)
C9 0.0185(11) 0.0154(10) 0.0163(10) -0.0002(8) -0.0027(9) 0.0054(9)
C10 0.0233(12) 0.0241(11) 0.0207(11) 0.0023(9) 0.0007(9) 0.0075(9)
C11 0.0178(11) 0.0165(10) 0.0183(10) -0.0003(8) -0.0026(9) 0.0034(8)
C12 0.0155(11) 0.0137(10) 0.0192(10) 0.0010(8) -0.0007(9) 0.0032(8)
C13 0.0174(11) 0.0156(10) 0.0193(10) 0.0005(8) -0.0012(9) 0.0045(8)
C14 0.0199(12) 0.0150(10) 0.0207(10) 0.0014(8) -0.0013(9) 0.0037(9)
C15 0.0242(12) 0.0234(11) 0.0186(10) 0.0004(8) 0.0000(9) 0.0025(9)
C16 0.0409(15) 0.0347(13) 0.0193(11) -0.0001(9) 0.0024(10) 0.0054(11)

loop_
_atom_type_symbol
_atom_type_description
_atom_type_scat_dispersion_real
_atom_type_scat_dispersion_imag
_atom_type_scat_source
C C 0.0033 0.0016 'International Tables Vol C Tables 4.2.6.8 and 6.1.1.4'
H H 0.0000 0.0000 'International Tables Vol C Tables 4.2.6.8 and 6.1.1.4'
N N 0.0061 0.0033 'International Tables Vol C Tables 4.2.6.8 and 6.1.1.4'
O O 0.0106 0.0060 'International Tables Vol C Tables 4.2.6.8 and 6.1.1.4'

loop_
_geom_angle_atom_site_label_1
_geom_angle_atom_site_label_2
_geom_angle_atom_site_label_3
_geom_angle
_geom_angle_site_symmetry_1
O1 O1 C1 0(10) 1
C11 N1 H3N1 113.7(12) .
C11 N1 H2N1 110.2(12) .
H3N1 N1 H2N1 106.3(16) .
C11 N1 H1N1 112.8(12) .
H3N1 N1 H1N1 105.1(17) .
H2N1 N1 H1N1 108.2(18) .
O1 C1 O1 0.00(19) 1
O1 C1 O2 123.79(17) 1
O1 C1 O2 123.79(17) .
O1 C1 C2 117.82(17) 1
O1 C1 C2 117.82(17) .
O2 C1 C2 118.39(16) .
C3 C2 C1 122.98(18) .
C3 C2 H2 118.5 .
C1 C2 H2 118.5 .
C2 C3 C4 128.41(18) .
C2 C3 H3 115.8 .
C4 C3 H3 115.8 .
C5 C4 C9 117.39(17) .
C5 C4 C3 119.02(16) .
C9 C4 C3 123.57(16) .
C6 C5 C4 121.67(18) .
C6 C5 H5 119.2 .
C4 C5 H5 119.2 .
C5 C6 C7 121.03(17) .
C5 C6 H6 119.5 .
C7 C6 H6 119.5 .
C6 C7 C8 117.44(17) .
C6 C7 C10 121.55(17) .
C8 C7 C10 121.01(17) .
C9 C8 C7 121.88(17) .
C9 C8 H8 119.1 .
C7 C8 H8 119.1 .
C8 C9 C4 120.57(17) .
C8 C9 H9 119.7 .
C4 C9 H9 119.7 .
C7 C10 H10A 109.5 .
C7 C10 H10B 109.5 .
H10A C10 H10B 109.5 .
C7 C10 H10C 109.5 .
H10A C10 H10C 109.5 .
H10B C10 H10C 109.5 .
N1 C11 C12 111.74(15) .
N1 C11 H11A 109.3 .
C12 C11 H11A 109.3 .
N1 C11 H11B 109.3 .
C12 C11 H11B 109.3 .
H11A C11 H11B 107.9 .
C11 C12 C13 112.89(15) .
C11 C12 H12A 109.0 .
C13 C12 H12A 109.0 .
C11 C12 H12B 109.0 .
C13 C12 H12B 109.0 .
H12A C12 H12B 107.8 .
C14 C13 C12 113.41(15) .
C14 C13 H13A 108.9 .
C12 C13 H13A 108.9 .
C14 C13 H13B 108.9 .
C12 C13 H13B 108.9 .
H13A C13 H13B 107.7 .
C13 C14 C15 114.24(15) .
C13 C14 H14A 108.7 .
C15 C14 H14A 108.7 .
C13 C14 H14B 108.7 .
C15 C14 H14B 108.7 .
H14A C14 H14B 107.6 .
C16 C15 C14 112.92(16) .
C16 C15 H15A 109.0 .
C14 C15 H15A 109.0 .
C16 C15 H15B 109.0 .
C14 C15 H15B 109.0 .
H15A C15 H15B 107.8 .
C15 C16 H16A 109.5 .
C15 C16 H16B 109.5 .
H16A C16 H16B 109.5 .
C15 C16 H16C 109.5 .
H16A C16 H16C 109.5 .
H16B C16 H16C 109.5 .

loop_
_geom_bond_atom_site_label_1
_geom_bond_atom_site_label_2
_geom_bond_distance
_geom_bond_site_symmetry_2
O1 O1 0.000(4) 1
O1 C1 1.259(2) .
O2 C1 1.268(2) .
N1 C11 1.479(2) .
N1 H3N1 1.03(2) .
N1 H2N1 0.98(2) .
N1 H1N1 0.90(2) .
C1 O1 1.259(2) 1
C1 C2 1.490(3) .
C2 C3 1.328(2) .
C2 H2 0.9300 .
C3 C4 1.462(3) .
C3 H3 0.9300 .
C4 C5 1.398(2) .
C4 C9 1.399(3) .
C5 C6 1.380(3) .
C5 H5 0.9300 .
C6 C7 1.389(3) .
C6 H6 0.9300 .
C7 C8 1.397(2) .
C7 C10 1.506(3) .
C8 C9 1.381(3) .
C8 H8 0.9300 .
C9 H9 0.9300 .
C10 H10A 0.9600 .
C10 H10B 0.9600 .
C10 H10C 0.9600 .
C11 C12 1.511(3) .
C11 H11A 0.9700 .
C11 H11B 0.9700 .
C12 C13 1.517(2) .
C12 H12A 0.9700 .
C12 H12B 0.9700 .
C13 C14 1.517(3) .
C13 H13A 0.9700 .
C13 H13B 0.9700 .
C14 C15 1.519(2) .
C14 H14A 0.9700 .
C14 H14B 0.9700 .
C15 C16 1.513(3) .
C15 H15A 0.9700 .
C15 H15B 0.9700 .
C16 H16A 0.9600 .
C16 H16B 0.9600 .
C16 H16C 0.9600 .

loop_
_geom_hbond_atom_site_label_D
_geom_hbond_atom_site_label_H
_geom_hbond_atom_site_label_A
_geom_hbond_distance_DH
_geom_hbond_distance_HA
_geom_hbond_distance_DA
_geom_hbond_angle_DHA
_geom_hbond_site_symmetry_A
N1 H3N1 O2 1.03(2) 1.70(2) 2.724(2) 172.9(18) 1_455
N1 H2N1 O1 0.98(2) 1.77(2) 2.736(2) 169.9(19) 1
N1 H1N1 O2 0.90(2) 2.01(2) 2.833(2) 150.9(17) 2_776
